data_1550714
loop_
_publ_author_name
'Seki, Tomohiro'
'Mashimo, Takaki'
'Ito, Hajime'

_publ_section_title
;
 Anisotropic strain release in a thermosalient crystal: Correlation
 between the microscopic orientation of molecular rearrangements and the
 macroscopic mechanical motion
;
_journal_name_full 'Chemical Science'
_journal_paper_doi 10.1039/C8SC05563G
_journal_year 2019
_chemical_formula_moiety 'C27 H19 Au Cl N'
_chemical_formula_sum 'C27 H19 Au Cl N'
_chemical_formula_weight 589.85
_chemical_name_systematic 1_-150C
_space_group_crystal_system monoclinic
_space_group_IT_number 14
_space_group_name_Hall '-P 2ybc'
_space_group_name_H-M_alt 'P 1 21/c 1'
_symmetry_space_group_name_Hall '-P 2ybc'
_symmetry_space_group_name_H-M 'P 1 21/c 1'
_atom_sites_solution_hydrogens geom
_atom_sites_solution_primary dual
_audit_creation_date 2018-08-02
_audit_creation_method
;
Olex2 1.2
(compiled 2018.05.29 svn.r3508 for OlexSys, GUI svn.r5506)
;
_audit_update_record
;
2018-12-11 deposited with the CCDC.    2019-03-06 downloaded from the CCDC.
;
_cell_angle_alpha 90
_cell_angle_beta 107.683(3)
_cell_angle_gamma 90
_cell_formula_units_Z 4
_cell_length_a 11.4311(3)
_cell_length_b 11.5318(3)
_cell_length_c 16.9629(4)
_cell_measurement_reflns_used 13618
_cell_measurement_temperature 123
_cell_measurement_theta_max 29.0440
_cell_measurement_theta_min 3.0670
_cell_volume 2130.42(10)
_computing_cell_refinement 'CrysAlisPro 1.171.39.43a (Rigaku OD, 2018)'
_computing_data_collection 'CrysAlisPro 1.171.39.43a (Rigaku OD, 2018)'
_computing_data_reduction 'CrysAlisPro 1.171.39.43a (Rigaku OD, 2018)'
_computing_molecular_graphics 'Olex2 (Dolomanov et al., 2009)'
_computing_publication_material 'Olex2 (Dolomanov et al., 2009)'
_computing_structure_refinement 'ShelXL (Sheldrick, 2015)'
_computing_structure_solution 'ShelXT (Sheldrick, 2015)'
_diffrn_ambient_temperature 123
_diffrn_detector 'PLATUS 200K area detector'
_diffrn_detector_area_resol_mean 5.811
_diffrn_detector_type 'HPC area detector'
_diffrn_measured_fraction_theta_full 0.994
_diffrn_measured_fraction_theta_max 0.868
_diffrn_measurement_details
;
List of Runs (angles in degrees, time in seconds):

  # Type    Start    End  Width  t~exp~   \w     \q     \k     \f   Frames
#--------------------------------------------------------------------------
  1  \w    -19.00   6.00   0.50    0.50    --    5.00  45.00 -16.00   50
  2  \w    -32.00  -7.00   0.50    0.50    --   -7.30  45.00 -16.00   50
  3  \w     -7.00  82.00   0.50    0.50    --   -7.30  14.00  60.00  178
  4  \w    -97.00  -3.00   0.50    0.50    --   -7.30  29.00 -90.00  188
  5  \w      9.00  63.00   0.50    0.50    --   -7.30  29.00 -90.00  108
  6  \w    -89.00 -26.00   0.50    0.50    --   -7.30  14.00  60.00  126
;
_diffrn_measurement_device 'four-circle diffractometer'
_diffrn_measurement_device_type 'Rigaku XtaLAB P200'
_diffrn_measurement_method '\w scans'
_diffrn_orient_matrix_type 'CrysAlisPro convention (1999,Acta A55,543-557)'
_diffrn_orient_matrix_UB_11 0.0636711000
_diffrn_orient_matrix_UB_12 0.0129513000
_diffrn_orient_matrix_UB_13 0.0125344000
_diffrn_orient_matrix_UB_21 -0.0101495000
_diffrn_orient_matrix_UB_22 0.0419349000
_diffrn_orient_matrix_UB_23 -0.0320189000
_diffrn_orient_matrix_UB_31 -0.0092806000
_diffrn_orient_matrix_UB_32 0.0430574000
_diffrn_orient_matrix_UB_33 0.0272974000
_diffrn_radiation_monochromator 'multi-layer mirror optics'
_diffrn_radiation_probe x-ray
_diffrn_radiation_type MoK\a
_diffrn_radiation_wavelength 0.71073
_diffrn_reflns_av_R_equivalents 0.0311
_diffrn_reflns_av_unetI/netI 0.0272
_diffrn_reflns_Laue_measured_fraction_full 0.994
_diffrn_reflns_Laue_measured_fraction_max 0.868
_diffrn_reflns_limit_h_max 15
_diffrn_reflns_limit_h_min -15
_diffrn_reflns_limit_k_max 15
_diffrn_reflns_limit_k_min -15
_diffrn_reflns_limit_l_max 22
_diffrn_reflns_limit_l_min -22
_diffrn_reflns_number 20687
_diffrn_reflns_point_group_measured_fraction_full 0.994
_diffrn_reflns_point_group_measured_fraction_max 0.868
_diffrn_reflns_theta_full 25.242
_diffrn_reflns_theta_max 29.073
_diffrn_reflns_theta_min 3.078
_diffrn_source 'rotating anode X-ray generator'
_diffrn_source_type micromax007
_exptl_absorpt_coefficient_mu 7.045
_exptl_absorpt_correction_T_max 1.00000
_exptl_absorpt_correction_T_min 0.43105
_exptl_absorpt_correction_type multi-scan
_exptl_absorpt_process_details
;
CrysAlisPro 1.171.39.43a (Rigaku Oxford Diffraction, 2018)
Empirical absorption correction using spherical harmonics,
 implemented in SCALE3 ABSPACK scaling algorithm.
;
_exptl_crystal_colour yellow
_exptl_crystal_colour_primary yellow
_exptl_crystal_density_diffrn 1.839
_exptl_crystal_description block
_exptl_crystal_F_000 1136
_exptl_crystal_size_max 0.3
_exptl_crystal_size_mid 0.2
_exptl_crystal_size_min 0.05
_refine_diff_density_max 1.031
_refine_diff_density_min -0.770
_refine_diff_density_rms 0.092
_refine_ls_extinction_method none
_refine_ls_goodness_of_fit_ref 0.919
_refine_ls_hydrogen_treatment constr
_refine_ls_matrix_type full
_refine_ls_number_parameters 271
_refine_ls_number_reflns 4950
_refine_ls_number_restraints 0
_refine_ls_restrained_S_all 0.919
_refine_ls_R_factor_all 0.0223
_refine_ls_R_factor_gt 0.0189
_refine_ls_shift/su_max 0.002
_refine_ls_shift/su_mean 0.000
_refine_ls_structure_factor_coef Fsqd
_refine_ls_weighting_details 'w=1/[\s^2^(Fo^2^)+(0.0244P)^2^+2.0545P] where P=(Fo^2^+2Fc^2^)/3'
_refine_ls_weighting_scheme calc
_refine_ls_wR_factor_gt 0.0441
_refine_ls_wR_factor_ref 0.0451
_reflns_Friedel_coverage 0.000
_reflns_number_gt 4546
_reflns_number_total 4950
_reflns_threshold_expression 'I > 2\s(I)'
_cod_data_source_file c8sc05563g2.cif
_cod_data_source_block msm-178_-150deg
_cod_original_cell_volume 2130.44(9)
_cod_database_code 1550714
_shelx_shelxl_version_number 2018/1
_chemical_oxdiff_formula 'C11 H10 N O'
_shelx_space_group_comment
;
The symmetry employed for this shelxl refinement is uniquely defined
by the following loop, which should always be used as a source of
symmetry information in preference to the above space-group names.
They are only intended as comments.
;
_shelx_estimated_absorpt_t_max 0.720
_shelx_estimated_absorpt_t_min 0.226
_reflns_odcompleteness_completeness 99.09
_reflns_odcompleteness_iscentric 1
_reflns_odcompleteness_theta 26.32
_olex2_refinement_description
;
1. Fixed Uiso
 At 1.2 times of:
  All C(H) groups
2.a Aromatic/amide H refined with riding coordinates:
 C005(H005), C006(H006), C008(H008), C00C(H00C), C00F(H00F), C00G(H00G),
 C00H(H00H), C00I(H00I), C00J(H00J), C00K(H00K), C00L(H00L), C00M(H00M),
 C00N(H00N), C00O(H00O), C00P(H00P), C00R(H00R), C00S(H00S), C00T(H00T),
 C00U(H00U)
;
_olex2_submission_special_instructions 'No special instructions were received'
_oxdiff_exptl_absorpt_empirical_details
;
Empirical correction (ABSPACK) includes:
- Absorption correction using spherical harmonics
- Frame scaling
;
_oxdiff_exptl_absorpt_empirical_full_max 2.216
_oxdiff_exptl_absorpt_empirical_full_min 0.661

loop_
_space_group_symop_operation_xyz
'x, y, z'
'-x, y+1/2, -z+1/2'
'-x, -y, -z'
'x, -y-1/2, z-1/2'

loop_
_atom_site_label
_atom_site_type_symbol
_atom_site_fract_x
_atom_site_fract_y
_atom_site_fract_z
_atom_site_U_iso_or_equiv
_atom_site_adp_type
_atom_site_occupancy
_atom_site_site_symmetry_order
_atom_site_calc_flag
_atom_site_refinement_flags_posn
Au00 Au 0.45451(2) 0.27738(2) 0.50123(2) 0.01783(4) Uani 1 1 d .
Cl3 Cl 0.12184(7) 0.09173(6) -0.03027(4) 0.03367(16) Uani 1 1 d .
C003 C 0.5762(2) 0.3354(2) 0.60861(14) 0.0176(5) Uani 1 1 d .
N004 N 0.3029(2) 0.20828(18) 0.32172(13) 0.0229(5) Uani 1 1 d .
C005 C 0.4531(2) 0.5922(2) 0.74937(16) 0.0250(5) Uani 1 1 d .
H005 H 0.427617 0.650359 0.780288 0.030 Uiso 1 1 calc R
C006 C 0.5628(2) 0.4151(2) 0.74461(14) 0.0201(5) Uani 1 1 d .
H006 H 0.611466 0.352413 0.773129 0.024 Uiso 1 1 calc R
C007 C 0.5335(2) 0.4222(2) 0.65854(14) 0.0166(5) Uani 1 1 d .
C008 C 0.5215(2) 0.4986(2) 0.78899(15) 0.0232(5) Uani 1 1 d .
H008 H 0.540625 0.491220 0.847309 0.028 Uiso 1 1 calc R
C009 C 0.3506(2) 0.2309(2) 0.38959(17) 0.0230(5) Uani 1 1 d .
C00A C 0.6959(2) 0.3052(2) 0.62806(14) 0.0171(5) Uani 1 1 d .
C00B C 0.7976(2) 0.3611(2) 0.69489(14) 0.0179(5) Uani 1 1 d .
C00C C 0.4593(2) 0.5148(2) 0.61886(15) 0.0203(5) Uani 1 1 d .
H00C H 0.434084 0.519149 0.560168 0.024 Uiso 1 1 calc R
C00D C 0.2537(2) 0.1827(2) 0.23723(14) 0.0195(5) Uani 1 1 d .
C00E C 0.7396(2) 0.21726(19) 0.57844(14) 0.0179(5) Uani 1 1 d .
C00F C 0.4221(2) 0.6003(2) 0.66363(16) 0.0247(5) Uani 1 1 d .
H00F H 0.375415 0.664439 0.635704 0.030 Uiso 1 1 calc R
C00G C 0.2055(2) 0.0731(2) 0.21437(15) 0.0211(5) Uani 1 1 d .
H00G H 0.202410 0.017595 0.255091 0.025 Uiso 1 1 calc R
C00H C 0.2151(2) 0.2383(2) 0.09644(16) 0.0230(5) Uani 1 1 d .
H00H H 0.217163 0.293955 0.055599 0.028 Uiso 1 1 calc R
C00I C 0.8831(2) 0.2946(2) 0.75307(16) 0.0235(5) Uani 1 1 d .
H00I H 0.875787 0.212497 0.751469 0.028 Uiso 1 1 calc R
C00J C 0.1621(2) 0.0462(2) 0.13148(15) 0.0231(5) Uani 1 1 d .
H00J H 0.128212 -0.028105 0.114160 0.028 Uiso 1 1 calc R
C00K C 0.2588(2) 0.2656(2) 0.17993(17) 0.0230(5) Uani 1 1 d .
H00K H 0.291744 0.340319 0.197292 0.028 Uiso 1 1 calc R
C00L C 0.8720(2) 0.1681(2) 0.49598(16) 0.0274(5) Uani 1 1 d .
H00L H 0.937203 0.188518 0.474835 0.033 Uiso 1 1 calc R
C00M C 0.8127(2) 0.4811(2) 0.69780(16) 0.0222(5) Uani 1 1 d .
H00M H 0.756099 0.528216 0.658148 0.027 Uiso 1 1 calc R
C00N C 0.7189(2) 0.0334(2) 0.50661(15) 0.0226(5) Uani 1 1 d .
H00N H 0.679501 -0.039724 0.493570 0.027 Uiso 1 1 calc R
C00O C 0.8377(2) 0.2435(2) 0.54830(16) 0.0234(5) Uani 1 1 d .
H00O H 0.881363 0.314098 0.564061 0.028 Uiso 1 1 calc R
C00P C 0.8121(2) 0.0632(2) 0.47407(15) 0.0259(5) Uani 1 1 d .
H00P H 0.834789 0.012263 0.437165 0.031 Uiso 1 1 calc R
C C 0.1685(2) 0.1284(2) 0.07384(14) 0.0212(5) Uani 1 1 d .
C00R C 0.6824(2) 0.1092(2) 0.55800(14) 0.0198(5) Uani 1 1 d .
H00R H 0.617936 0.087748 0.579589 0.024 Uiso 1 1 calc R
C00S C 0.9793(2) 0.3464(3) 0.81358(15) 0.0305(6) Uani 1 1 d .
H00S H 1.036398 0.299875 0.853377 0.037 Uiso 1 1 calc R
C00T C 0.9093(2) 0.5328(2) 0.75780(17) 0.0300(6) Uani 1 1 d .
H00T H 0.918581 0.614682 0.758776 0.036 Uiso 1 1 calc R
C00U C 0.9917(2) 0.4656(3) 0.81580(17) 0.0336(7) Uani 1 1 d .
H00U H 1.057032 0.501170 0.857337 0.040 Uiso 1 1 calc R

loop_
_atom_site_aniso_label
_atom_site_aniso_U_11
_atom_site_aniso_U_22
_atom_site_aniso_U_33
_atom_site_aniso_U_23
_atom_site_aniso_U_13
_atom_site_aniso_U_12
Au00 0.01928(6) 0.01821(6) 0.01576(6) -0.00302(3) 0.00499(4) -0.00280(3)
Cl3 0.0417(4) 0.0397(4) 0.0179(3) -0.0059(3) 0.0064(3) -0.0072(3)
C003 0.0242(12) 0.0147(11) 0.0155(10) -0.0004(9) 0.0084(9) -0.0037(9)
N004 0.0198(10) 0.0262(11) 0.0224(11) -0.0060(9) 0.0058(9) -0.0023(8)
C005 0.0268(13) 0.0210(12) 0.0313(14) -0.0092(12) 0.0148(11) -0.0022(11)
C006 0.0236(12) 0.0175(11) 0.0202(12) 0.0004(10) 0.0079(10) -0.0021(9)
C007 0.0177(11) 0.0157(11) 0.0178(11) -0.0017(9) 0.0077(9) -0.0058(9)
C008 0.0222(12) 0.0305(14) 0.0190(12) -0.0062(11) 0.0092(9) -0.0069(11)
C009 0.0232(13) 0.0216(13) 0.0247(13) -0.0040(10) 0.0081(11) -0.0031(10)
C00A 0.0224(12) 0.0142(10) 0.0167(11) 0.0002(9) 0.0088(9) -0.0029(9)
C00B 0.0193(11) 0.0210(11) 0.0151(10) -0.0011(9) 0.0079(9) -0.0018(9)
C00C 0.0217(12) 0.0208(12) 0.0198(11) -0.0015(10) 0.0086(9) -0.0029(10)
C00D 0.0140(11) 0.0242(12) 0.0187(11) -0.0051(10) 0.0024(9) -0.0003(9)
C00E 0.0236(12) 0.0175(12) 0.0128(11) 0.0006(9) 0.0057(9) 0.0010(9)
C00F 0.0257(13) 0.0188(12) 0.0310(13) 0.0009(11) 0.0106(11) 0.0029(10)
C00G 0.0209(12) 0.0220(12) 0.0211(11) 0.0025(10) 0.0075(10) -0.0007(10)
C00H 0.0218(12) 0.0243(12) 0.0237(13) 0.0019(11) 0.0083(10) -0.0011(10)
C00I 0.0241(13) 0.0279(13) 0.0198(12) 0.0018(10) 0.0086(10) 0.0025(10)
C00J 0.0221(12) 0.0207(12) 0.0255(12) -0.0049(10) 0.0056(10) -0.0046(9)
C00K 0.0206(12) 0.0207(12) 0.0274(13) -0.0042(11) 0.0067(10) -0.0030(10)
C00L 0.0297(13) 0.0307(14) 0.0268(13) -0.0023(12) 0.0162(11) -0.0007(11)
C00M 0.0225(12) 0.0208(12) 0.0270(12) -0.0034(11) 0.0131(10) -0.0013(10)
C00N 0.0305(13) 0.0142(11) 0.0215(12) -0.0012(10) 0.0057(10) -0.0009(9)
C00O 0.0280(14) 0.0219(12) 0.0232(13) -0.0034(11) 0.0120(11) -0.0046(10)
C00P 0.0351(14) 0.0247(13) 0.0198(12) -0.0044(11) 0.0110(11) 0.0048(11)
C 0.0178(11) 0.0271(13) 0.0183(11) -0.0037(10) 0.0049(9) 0.0004(10)
C00R 0.0236(12) 0.0178(11) 0.0182(11) 0.0015(10) 0.0067(9) 0.0003(9)
C00S 0.0220(13) 0.0526(18) 0.0168(11) 0.0028(12) 0.0057(10) 0.0065(12)
C00T 0.0278(14) 0.0293(14) 0.0377(15) -0.0167(13) 0.0172(12) -0.0099(11)
C00U 0.0223(13) 0.0537(18) 0.0266(14) -0.0177(13) 0.0101(11) -0.0098(12)

loop_
_atom_type_symbol
_atom_type_description
_atom_type_scat_dispersion_real
_atom_type_scat_dispersion_imag
_atom_type_scat_source
C C 0.0033 0.0016 'International Tables Vol C Tables 4.2.6.8 and 6.1.1.4'
H H 0.0000 0.0000 'International Tables Vol C Tables 4.2.6.8 and 6.1.1.4'
Au Au -2.0133 8.8022 'International Tables Vol C Tables 4.2.6.8 and 6.1.1.4'
Cl Cl 0.1484 0.1585 'International Tables Vol C Tables 4.2.6.8 and 6.1.1.4'
N N 0.0061 0.0033 'International Tables Vol C Tables 4.2.6.8 and 6.1.1.4'

loop_
_geom_angle_atom_site_label_1
_geom_angle_atom_site_label_2
_geom_angle_atom_site_label_3
_geom_angle
C009 Au00 C003 172.44(10)
C007 C003 Au00 118.44(16)
C00A C003 Au00 119.92(17)
C00A C003 C007 121.2(2)
C009 N004 C00D 175.2(3)
C008 C005 H005 120.4
C008 C005 C00F 119.2(2)
C00F C005 H005 120.4
C007 C006 H006 119.6
C008 C006 H006 119.6
C008 C006 C007 120.8(2)
C006 C007 C003 122.7(2)
C006 C007 C00C 117.6(2)
C00C C007 C003 119.7(2)
C005 C008 C006 120.9(2)
C005 C008 H008 119.6
C006 C008 H008 119.6
N004 C009 Au00 171.3(2)
C003 C00A C00B 124.6(2)
C003 C00A C00E 121.5(2)
C00E C00A C00B 113.7(2)
C00I C00B C00A 121.1(2)
C00I C00B C00M 118.0(2)
C00M C00B C00A 120.8(2)
C007 C00C H00C 119.3
C00F C00C C007 121.3(2)
C00F C00C H00C 119.3
C00G C00D N004 118.7(2)
C00K C00D N004 119.0(2)
C00K C00D C00G 122.3(2)
C00O C00E C00A 120.0(2)
C00R C00E C00A 122.1(2)
C00R C00E C00O 117.9(2)
C005 C00F H00F 120.0
C00C C00F C005 120.1(2)
C00C C00F H00F 120.0
C00D C00G H00G 120.7
C00J C00G C00D 118.7(2)
C00J C00G H00G 120.7
C00K C00H H00H 120.6
C C00H H00H 120.6
C C00H C00K 118.7(2)
C00B C00I H00I 119.5
C00B C00I C00S 121.0(2)
C00S C00I H00I 119.5
C00G C00J H00J 120.3
C00G C00J C 119.3(2)
C C00J H00J 120.3
C00D C00K C00H 118.9(2)
C00D C00K H00K 120.6
C00H C00K H00K 120.6
C00O C00L H00L 119.7
C00O C00L C00P 120.6(3)
C00P C00L H00L 119.7
C00B C00M H00M 119.5
C00T C00M C00B 121.0(2)
C00T C00M H00M 119.5
C00P C00N H00N 119.7
C00R C00N H00N 119.7
C00R C00N C00P 120.6(2)
C00E C00O H00O 119.5
C00L C00O C00E 120.9(2)
C00L C00O H00O 119.5
C00L C00P C00N 119.2(2)
C00L C00P H00P 120.4
C00N C00P H00P 120.4
C00H C Cl3 118.6(2)
C00J C Cl3 119.22(19)
C00J C C00H 122.1(2)
C00E C00R H00R 119.7
C00N C00R C00E 120.7(2)
C00N C00R H00R 119.7
C00I C00S H00S 120.0
C00U C00S C00I 120.0(3)
C00U C00S H00S 120.0
C00M C00T H00T 119.9
C00U C00T C00M 120.1(3)
C00U C00T H00T 119.9
C00S C00U H00U 120.1
C00T C00U C00S 119.9(2)
C00T C00U H00U 120.1

loop_
_geom_bond_atom_site_label_1
_geom_bond_atom_site_label_2
_geom_bond_distance
Au00 C003 2.040(2)
Au00 C009 1.979(3)
Cl3 C 1.735(2)
C003 C007 1.486(3)
C003 C00A 1.352(3)
N004 C009 1.144(3)
N004 C00D 1.403(3)
C005 H005 0.9500
C005 C008 1.382(4)
C005 C00F 1.392(4)
C006 H006 0.9500
C006 C007 1.398(3)
C006 C008 1.390(3)
C007 C00C 1.402(3)
C008 H008 0.9500
C00A C00B 1.500(3)
C00A C00E 1.497(3)
C00B C00I 1.390(3)
C00B C00M 1.394(3)
C00C H00C 0.9500
C00C C00F 1.388(4)
C00D C00G 1.387(4)
C00D C00K 1.378(4)
C00E C00O 1.400(4)
C00E C00R 1.401(3)
C00F H00F 0.9500
C00G H00G 0.9500
C00G C00J 1.377(3)
C00H H00H 0.9500
C00H C00K 1.387(4)
C00H C 1.383(4)
C00I H00I 0.9500
C00I C00S 1.391(4)
C00J H00J 0.9500
C00J C 1.379(4)
C00K H00K 0.9500
C00L H00L 0.9500
C00L C00O 1.381(4)
C00L C00P 1.384(4)
C00M H00M 0.9500
C00M C00T 1.389(4)
C00N H00N 0.9500
C00N C00P 1.385(4)
C00N C00R 1.385(3)
C00O H00O 0.9500
C00P H00P 0.9500
C00R H00R 0.9500
C00S H00S 0.9500
C00S C00U 1.381(4)
C00T H00T 0.9500
C00T C00U 1.375(4)
C00U H00U 0.9500
